data_7229509
loop_
_publ_author_name
'Lv, Sen'
'Wang, Yuan Ze'
'Zhang, Chong'
'Gu, Xu'
'Gong, Yun'
'Lin, Jianhua'

_publ_section_title
;
 Coordination polymer based perovskite device: matched energy levels and
 photocurrent enhancement in the absence or presence of methanol
;
_journal_name_full CrystEngComm
_journal_paper_doi 10.1039/C7CE01682D
_journal_year 2017
_chemical_formula_sum 'C24 H21 N2 O10 Zn'
_chemical_formula_weight 562.80
_chemical_name_systematic
; 
 ? 
;
_space_group_IT_number 15
_symmetry_cell_setting monoclinic
_symmetry_space_group_name_Hall '-C 2yc'
_symmetry_space_group_name_H-M 'C 1 2/c 1'
_atom_sites_solution_hydrogens geom
_atom_sites_solution_primary direct
_atom_sites_solution_secondary difmap
_audit_creation_method SHELXL-97
_audit_update_record
;
2017-09-18 deposited with the CCDC.
2017-11-06 downloaded from the CCDC.
;
_cell_angle_alpha 90.00
_cell_angle_beta 102.209(2)
_cell_angle_gamma 90.00
_cell_formula_units_Z 8
_cell_length_a 21.9751(19)
_cell_length_b 7.6630(7)
_cell_length_c 29.079(3)
_cell_measurement_reflns_used 2250
_cell_measurement_temperature 298(2)
_cell_measurement_theta_max 21.896
_cell_measurement_theta_min 2.608
_cell_volume 4786.0(8)
_computing_cell_refinement 'Bruker SMART'
_computing_data_collection 'Bruker SMART'
_computing_data_reduction 'Bruker SMART'
_computing_molecular_graphics 'Bruker SHELXTL'
_computing_publication_material 'Bruker SHELXTL'
_computing_structure_refinement 'SHELXL-97 (Sheldrick, 1997)'
_computing_structure_solution 'SHELXS-97 (Sheldrick, 1990)'
_diffrn_ambient_temperature 298(2)
_diffrn_measured_fraction_theta_full 0.998
_diffrn_measured_fraction_theta_max 0.998
_diffrn_measurement_device_type 'CCD area detector'
_diffrn_measurement_method 'phi and omega scans'
_diffrn_radiation_monochromator graphite
_diffrn_radiation_source 'fine-focus sealed tube'
_diffrn_radiation_type MoK\a
_diffrn_radiation_wavelength 0.71073
_diffrn_reflns_av_R_equivalents 0.0668
_diffrn_reflns_av_sigmaI/netI 0.0844
_diffrn_reflns_limit_h_max 24
_diffrn_reflns_limit_h_min -26
_diffrn_reflns_limit_k_max 8
_diffrn_reflns_limit_k_min -9
_diffrn_reflns_limit_l_max 29
_diffrn_reflns_limit_l_min -34
_diffrn_reflns_number 11599
_diffrn_reflns_theta_full 25.02
_diffrn_reflns_theta_max 25.02
_diffrn_reflns_theta_min 2.61
_exptl_absorpt_coefficient_mu 1.089
_exptl_absorpt_correction_T_max 0.897
_exptl_absorpt_correction_T_min 0.833
_exptl_absorpt_correction_type multi-scan
_exptl_absorpt_process_details
;

CrysAlisPro, Agilent Technologies,
Version 1.171.36.28 (release 01-02-2013 CrysAlis171 .NET)
(compiled Feb  1 2013,16:14:44)
Empirical absorption correction using spherical harmonics,
 implemented in SCALE3 ABSPACK scaling algorithm.

;
_exptl_crystal_colour colourless
_exptl_crystal_density_diffrn 1.562
_exptl_crystal_density_method 'not measured'
_exptl_crystal_description tufted
_exptl_crystal_F_000 2312
_exptl_crystal_size_max 0.34
_exptl_crystal_size_mid 0.14
_exptl_crystal_size_min 0.10
_refine_diff_density_max 0.527
_refine_diff_density_min -0.637
_refine_diff_density_rms 0.084
_refine_ls_extinction_method none
_refine_ls_goodness_of_fit_ref 1.056
_refine_ls_hydrogen_treatment mixed
_refine_ls_matrix_type full
_refine_ls_number_parameters 334
_refine_ls_number_reflns 4214
_refine_ls_number_restraints 1
_refine_ls_restrained_S_all 1.059
_refine_ls_R_factor_all 0.0959
_refine_ls_R_factor_gt 0.0522
_refine_ls_shift/su_max 0.000
_refine_ls_shift/su_mean 0.000
_refine_ls_structure_factor_coef Fsqd
_refine_ls_weighting_details 'calc w=1/[\s^2^(Fo^2^)+(0.0497P)^2^+1.7040P] where P=(Fo^2^+2Fc^2^)/3'
_refine_ls_weighting_scheme calc
_refine_ls_wR_factor_gt 0.1117
_refine_ls_wR_factor_ref 0.1285
_reflns_number_gt 2658
_reflns_number_total 4214
_reflns_threshold_expression >2sigma(I)
_cod_data_source_file c7ce01682d2.cif
_cod_data_source_block 160326e
_cod_depositor_comments
;
The following automatic conversions were performed:

'_symmetry_cell_setting' value 'Monoclinic' changed to 'monoclinic'
according to
/home/data/users/saulius/crontab/automatic-downloads/rss-feeds/RSC/lib/dictionaries/cif_core.dic
dictionary named 'cif_core.dic' version 2.4.2 from 2011-04-26.

Automatic conversion script
Id: cif_fix_values 4973 2017-02-22 13:04:09Z antanas 
;
_cod_original_cell_volume 4786.0(7)
_cod_original_sg_symbol_H-M C2/c
_cod_database_code 7229509

loop_
_symmetry_equiv_pos_as_xyz
'x, y, z'
'-x, y, -z+1/2'
'x+1/2, y+1/2, z'
'-x+1/2, y+1/2, -z+1/2'
'-x, -y, -z'
'x, -y, z-1/2'
'-x+1/2, -y+1/2, -z'
'x+1/2, -y+1/2, z-1/2'

loop_
_atom_site_label
_atom_site_type_symbol
_atom_site_fract_x
_atom_site_fract_y
_atom_site_fract_z
_atom_site_U_iso_or_equiv
_atom_site_adp_type
_atom_site_occupancy
_atom_site_symmetry_multiplicity
_atom_site_calc_flag
_atom_site_refinement_flags
Zn1 Zn 0.14337(2) 0.81958(7) 0.198370(18) 0.03388(19) Uani 1 1 d U
N1 N 0.06825(15) 0.9374(5) 0.15662(12) 0.0351(10) Uani 1 1 d .
N2 N -0.10006(16) 1.1339(5) 0.07899(13) 0.0418(11) Uani 1 1 d .
H2 H -0.1260 1.1628 0.0961 0.050 Uiso 1 1 calc R
O1 O 0.39037(15) 0.2886(5) 0.24457(11) 0.0479(9) Uani 1 1 d .
O2 O 0.31724(14) 0.0925(5) 0.21851(11) 0.0509(10) Uani 1 1 d .
O3 O 0.43060(15) 0.0841(6) 0.01190(12) 0.0686(13) Uani 1 1 d .
H3 H 0.4496 0.0589 -0.0086 0.103 Uiso 1 1 calc R
O4 O 0.51842(15) -0.0032(6) 0.05744(11) 0.0691(13) Uani 1 1 d .
O5 O 0.21032(18) 0.6888(5) 0.16822(13) 0.0608(11) Uani 1 1 d .
O6 O 0.12514(15) 0.5504(5) 0.16854(13) 0.0597(10) Uani 1 1 d U
O7 O -0.08779(16) 1.1331(5) 0.00336(12) 0.0596(11) Uani 1 1 d .
O8 O 0.19840(14) 1.0178(5) 0.22053(14) 0.0747(13) Uani 1 1 d .
H8C H 0.2354 1.0501 0.2204 0.090 Uiso 1 1 d R
H8D H 0.1778 1.1063 0.2261 0.090 Uiso 1 1 d R
O9 O 0.32747(16) 0.7661(5) 0.14818(13) 0.0666(11) Uani 1 1 d .
H9C H 0.2925 0.7227 0.1499 0.080 Uiso 1 1 d R
H9D H 0.3331 0.8572 0.1652 0.080 Uiso 1 1 d R
O10 O 0.1255(2) 0.2741(6) 0.23820(17) 0.0962(16) Uani 1 1 d .
H10C H 0.1193 0.3271 0.2119 0.115 Uiso 1 1 d R
H10D H 0.1435 0.3449 0.2592 0.115 Uiso 1 1 d R
C1 C 0.3616(2) 0.1853(7) 0.21409(15) 0.0313(11) Uani 1 1 d .
C2 C 0.4647(2) 0.0538(7) 0.05200(17) 0.0425(13) Uani 1 1 d .
C3 C 0.38704(18) 0.1639(6) 0.17048(14) 0.0282(10) Uani 1 1 d .
C4 C 0.34962(18) 0.1802(6) 0.12513(14) 0.0258(10) Uani 1 1 d .
C5 C 0.37611(19) 0.1463(6) 0.08708(15) 0.0326(11) Uani 1 1 d .
H5 H 0.3523 0.1605 0.0568 0.039 Uiso 1 1 calc R
C6 C 0.43735(19) 0.0917(6) 0.09284(15) 0.0331(11) Uani 1 1 d .
C7 C 0.47390(19) 0.0743(7) 0.13785(16) 0.0400(12) Uani 1 1 d .
H7 H 0.5148 0.0356 0.1420 0.048 Uiso 1 1 calc R
C8 C 0.44929(19) 0.1144(6) 0.17579(16) 0.0365(12) Uani 1 1 d .
H8 H 0.4744 0.1087 0.2058 0.044 Uiso 1 1 calc R
C9 C 0.1778(2) 0.5577(8) 0.15822(16) 0.0435(13) Uani 1 1 d .
C10 C 0.1994(2) 0.4085(6) 0.13316(15) 0.0356(12) Uani 1 1 d .
C11 C 0.26219(19) 0.3665(6) 0.14082(14) 0.0294(11) Uani 1 1 d .
H11 H 0.2909 0.4308 0.1623 0.035 Uiso 1 1 calc R
C12 C 0.28253(18) 0.2297(6) 0.11682(14) 0.0255(10) Uani 1 1 d .
C13 C 0.2386(2) 0.1369(6) 0.08414(16) 0.0373(12) Uani 1 1 d .
H13 H 0.2516 0.0462 0.0673 0.045 Uiso 1 1 calc R
C14 C 0.1763(2) 0.1782(7) 0.07663(17) 0.0459(14) Uani 1 1 d .
H14 H 0.1475 0.1162 0.0546 0.055 Uiso 1 1 calc R
C15 C 0.1570(2) 0.3102(7) 0.10160(17) 0.0447(13) Uani 1 1 d .
H15 H 0.1147 0.3345 0.0973 0.054 Uiso 1 1 calc R
C16 C 0.0559(2) 0.9352(7) 0.10981(17) 0.0420(13) Uani 1 1 d .
H16 H 0.0855 0.8857 0.0952 0.050 Uiso 1 1 calc R
C17 C 0.0026(2) 1.0008(7) 0.08140(16) 0.0453(14) Uani 1 1 d .
H17 H -0.0031 0.9974 0.0488 0.054 Uiso 1 1 calc R
C18 C -0.0422(2) 1.0721(7) 0.10299(16) 0.0382(12) Uani 1 1 d .
C19 C -0.0301(2) 1.0761(7) 0.15185(16) 0.0434(13) Uani 1 1 d .
H19 H -0.0590 1.1237 0.1675 0.052 Uiso 1 1 calc R
C20 C 0.0249(2) 1.0091(7) 0.17679(16) 0.0426(13) Uani 1 1 d .
H20 H 0.0324 1.0137 0.2095 0.051 Uiso 1 1 calc R
C21 C -0.1202(2) 1.1537(7) 0.03134(18) 0.0422(13) Uani 1 1 d .
C22 C -0.1882(2) 1.2059(6) 0.01644(15) 0.0360(12) Uani 1 1 d .
C23 C -0.2335(2) 1.1400(7) 0.03776(16) 0.0442(14) Uani 1 1 d .
H23 H -0.2224 1.0648 0.0633 0.053 Uiso 1 1 calc R
C24 C -0.2051(2) 1.3161(7) -0.02190(16) 0.0438(13) Uani 1 1 d .
H24 H -0.1749 1.3602 -0.0368 0.053 Uiso 1 1 calc R

loop_
_atom_site_aniso_label
_atom_site_aniso_U_11
_atom_site_aniso_U_22
_atom_site_aniso_U_33
_atom_site_aniso_U_23
_atom_site_aniso_U_13
_atom_site_aniso_U_12
Zn1 0.0307(3) 0.0382(4) 0.0326(3) 0.0021(3) 0.0063(2) 0.0046(3)
N1 0.032(2) 0.043(3) 0.030(2) 0.0043(19) 0.0039(18) 0.0042(19)
N2 0.030(2) 0.059(3) 0.033(2) 0.005(2) -0.0003(18) 0.0082(19)
O1 0.055(2) 0.059(3) 0.0307(18) -0.0115(18) 0.0104(16) -0.0098(19)
O2 0.0355(19) 0.070(3) 0.049(2) 0.0090(19) 0.0122(16) -0.0124(19)
O3 0.048(2) 0.125(4) 0.035(2) -0.004(2) 0.0116(18) 0.032(2)
O4 0.039(2) 0.130(4) 0.039(2) -0.008(2) 0.0105(17) 0.035(2)
O5 0.078(3) 0.043(3) 0.070(3) -0.007(2) 0.034(2) 0.010(2)
O6 0.045(2) 0.0615(19) 0.072(3) -0.030(2) 0.0098(19) 0.0130(19)
O7 0.046(2) 0.091(3) 0.039(2) 0.011(2) 0.0024(18) 0.016(2)
O8 0.036(2) 0.060(3) 0.133(4) -0.037(3) 0.029(2) -0.0141(19)
O9 0.065(2) 0.054(3) 0.083(3) -0.013(2) 0.020(2) -0.011(2)
O10 0.099(3) 0.067(4) 0.125(4) -0.033(3) 0.030(3) 0.001(3)
C1 0.028(2) 0.040(3) 0.026(2) 0.005(2) 0.005(2) 0.007(2)
C2 0.036(3) 0.055(4) 0.037(3) -0.006(3) 0.007(2) 0.007(3)
C3 0.023(2) 0.029(3) 0.032(2) -0.003(2) 0.0041(19) -0.003(2)
C4 0.026(2) 0.021(2) 0.030(2) -0.003(2) 0.0060(19) 0.0011(19)
C5 0.029(2) 0.038(3) 0.030(3) -0.003(2) 0.004(2) 0.003(2)
C6 0.031(2) 0.036(3) 0.035(3) -0.008(2) 0.012(2) -0.003(2)
C7 0.022(2) 0.053(4) 0.042(3) -0.008(3) 0.002(2) 0.005(2)
C8 0.029(2) 0.047(3) 0.031(3) -0.009(2) 0.001(2) 0.000(2)
C9 0.044(3) 0.056(4) 0.030(3) -0.001(3) 0.008(2) 0.019(3)
C10 0.037(3) 0.038(3) 0.033(3) 0.005(2) 0.010(2) 0.017(2)
C11 0.034(2) 0.030(3) 0.024(2) 0.002(2) 0.005(2) 0.001(2)
C12 0.026(2) 0.030(3) 0.021(2) 0.0010(19) 0.0049(19) 0.0045(19)
C13 0.034(3) 0.042(3) 0.035(3) -0.010(2) 0.004(2) 0.004(2)
C14 0.028(3) 0.063(4) 0.043(3) -0.014(3) -0.003(2) 0.002(3)
C15 0.026(2) 0.061(4) 0.045(3) -0.004(3) 0.002(2) 0.007(3)
C16 0.035(3) 0.047(4) 0.046(3) 0.006(3) 0.014(2) 0.006(2)
C17 0.038(3) 0.065(4) 0.031(3) 0.011(3) 0.001(2) 0.004(3)
C18 0.029(3) 0.042(3) 0.040(3) 0.006(2) -0.001(2) 0.000(2)
C19 0.038(3) 0.053(4) 0.035(3) -0.004(2) 0.001(2) 0.013(3)
C20 0.043(3) 0.052(4) 0.030(3) 0.000(2) 0.001(2) 0.006(3)
C21 0.040(3) 0.046(4) 0.035(3) 0.006(3) -0.005(2) -0.001(2)
C22 0.035(3) 0.037(3) 0.030(3) 0.008(2) -0.007(2) 0.001(2)
C23 0.042(3) 0.050(4) 0.034(3) 0.020(2) -0.007(2) 0.002(2)
C24 0.039(3) 0.051(4) 0.038(3) 0.010(3) 0.001(2) -0.006(3)

loop_
_atom_type_symbol
_atom_type_description
_atom_type_scat_dispersion_real
_atom_type_scat_dispersion_imag
_atom_type_scat_source
C C 0.0033 0.0016 'International Tables Vol C Tables 4.2.6.8 and 6.1.1.4'
H H 0.0000 0.0000 'International Tables Vol C Tables 4.2.6.8 and 6.1.1.4'
N N 0.0061 0.0033 'International Tables Vol C Tables 4.2.6.8 and 6.1.1.4'
O O 0.0106 0.0060 'International Tables Vol C Tables 4.2.6.8 and 6.1.1.4'
Zn Zn 0.2839 1.4301 'International Tables Vol C Tables 4.2.6.8 and 6.1.1.4'

loop_
_geom_angle_atom_site_label_1
_geom_angle_atom_site_label_2
_geom_angle_atom_site_label_3
_geom_angle
_geom_angle_site_symmetry_1
_geom_angle_site_symmetry_3
O8 Zn1 O1 97.61(15) . 4
O8 Zn1 N1 102.56(17) . .
O1 Zn1 N1 98.82(14) 4 .
O8 Zn1 O5 93.93(16) . .
O1 Zn1 O5 135.23(15) 4 .
N1 Zn1 O5 120.56(15) . .
O8 Zn1 O6 152.43(14) . .
O1 Zn1 O6 98.44(15) 4 .
N1 Zn1 O6 96.95(14) . .
O5 Zn1 O6 59.13(14) . .
C16 N1 C20 116.4(4) . .
C16 N1 Zn1 124.5(3) . .
C20 N1 Zn1 118.8(3) . .
C21 N2 C18 127.5(4) . .
C21 N2 H2 116.3 . .
C18 N2 H2 116.3 . .
C1 O1 Zn1 116.6(3) . 4_545
C2 O3 H3 109.5 . .
C9 O5 Zn1 93.7(3) . .
C9 O6 Zn1 87.3(3) . .
Zn1 O8 H8C 138.3 . .
Zn1 O8 H8D 111.3 . .
H8C O8 H8D 108.5 . .
H9C O9 H9D 107.9 . .
H10C O10 H10D 107.7 . .
O2 C1 O1 125.5(4) . .
O2 C1 C3 117.9(4) . .
O1 C1 C3 116.3(4) . .
O4 C2 O3 123.1(4) . .
O4 C2 C6 120.6(4) . .
O3 C2 C6 116.3(4) . .
C8 C3 C4 119.6(4) . .
C8 C3 C1 117.9(4) . .
C4 C3 C1 122.4(3) . .
C5 C4 C3 118.3(4) . .
C5 C4 C12 119.2(4) . .
C3 C4 C12 122.5(4) . .
C4 C5 C6 121.6(4) . .
C4 C5 H5 119.2 . .
C6 C5 H5 119.2 . .
C5 C6 C7 119.7(4) . .
C5 C6 C2 121.0(4) . .
C7 C6 C2 119.2(4) . .
C8 C7 C6 119.5(4) . .
C8 C7 H7 120.3 . .
C6 C7 H7 120.3 . .
C7 C8 C3 121.3(4) . .
C7 C8 H8 119.4 . .
C3 C8 H8 119.4 . .
O5 C9 O6 119.8(5) . .
O5 C9 C10 120.9(5) . .
O6 C9 C10 119.3(5) . .
C15 C10 C11 119.1(4) . .
C15 C10 C9 120.3(4) . .
C11 C10 C9 120.6(4) . .
C12 C11 C10 120.7(4) . .
C12 C11 H11 119.6 . .
C10 C11 H11 119.6 . .
C11 C12 C13 118.5(4) . .
C11 C12 C4 121.6(4) . .
C13 C12 C4 119.9(4) . .
C14 C13 C12 120.8(4) . .
C14 C13 H13 119.6 . .
C12 C13 H13 119.6 . .
C15 C14 C13 119.8(4) . .
C15 C14 H14 120.1 . .
C13 C14 H14 120.1 . .
C14 C15 C10 121.0(4) . .
C14 C15 H15 119.5 . .
C10 C15 H15 119.5 . .
N1 C16 C17 124.9(4) . .
N1 C16 H16 117.6 . .
C17 C16 H16 117.6 . .
C16 C17 C18 117.9(4) . .
C16 C17 H17 121.1 . .
C18 C17 H17 121.1 . .
C17 C18 C19 118.1(4) . .
C17 C18 N2 124.4(4) . .
C19 C18 N2 117.4(4) . .
C20 C19 C18 119.3(4) . .
C20 C19 H19 120.3 . .
C18 C19 H19 120.3 . .
N1 C20 C19 123.5(4) . .
N1 C20 H20 118.3 . .
C19 C20 H20 118.3 . .
O7 C21 N2 124.0(4) . .
O7 C21 C22 122.1(4) . .
N2 C21 C22 114.0(4) . .
C23 C22 C24 119.4(4) . .
C23 C22 C21 122.5(4) . .
C24 C22 C21 118.1(4) . .
C24 C23 C22 120.8(4) 7_475 .
C24 C23 H23 119.6 7_475 .
C22 C23 H23 119.6 . .
C23 C24 C22 119.8(4) 7_475 .
C23 C24 H24 120.1 7_475 .
C22 C24 H24 120.1 . .

loop_
_geom_bond_atom_site_label_1
_geom_bond_atom_site_label_2
_geom_bond_distance
_geom_bond_site_symmetry_2
Zn1 O8 1.964(4) .
Zn1 O1 1.970(3) 4
Zn1 N1 2.041(3) .
Zn1 O5 2.117(3) .
Zn1 O6 2.241(4) .
N1 C16 1.331(6) .
N1 C20 1.339(5) .
N2 C21 1.371(6) .
N2 C18 1.397(5) .
N2 H2 0.8600 .
O1 C1 1.255(5) .
O1 Zn1 1.970(3) 4_545
O2 C1 1.235(5) .
O3 C2 1.267(5) .
O3 H3 0.8200 .
O4 C2 1.236(5) .
O5 C9 1.232(6) .
O6 C9 1.256(5) .
O7 C21 1.200(5) .
O8 H8C 0.8500 .
O8 H8D 0.8499 .
O9 H9C 0.8498 .
O9 H9D 0.8499 .
O10 H10C 0.8500 .
O10 H10D 0.8501 .
C1 C3 1.500(6) .
C2 C6 1.469(6) .
C3 C8 1.396(5) .
C3 C4 1.404(6) .
C4 C5 1.379(6) .
C4 C12 1.492(5) .
C5 C6 1.385(6) .
C5 H5 0.9300 .
C6 C7 1.390(6) .
C7 C8 1.363(6) .
C7 H7 0.9300 .
C8 H8 0.9300 .
C9 C10 1.486(7) .
C10 C15 1.384(6) .
C10 C11 1.389(6) .
C11 C12 1.384(6) .
C11 H11 0.9300 .
C12 C13 1.397(6) .
C13 C14 1.376(6) .
C13 H13 0.9300 .
C14 C15 1.365(7) .
C14 H14 0.9300 .
C15 H15 0.9300 .
C16 C17 1.378(6) .
C16 H16 0.9300 .
C17 C18 1.388(6) .
C17 H17 0.9300 .
C18 C19 1.389(6) .
C19 C20 1.370(6) .
C19 H19 0.9300 .
C20 H20 0.9300 .
C21 C22 1.518(6) .
C22 C23 1.375(6) .
C22 C24 1.385(6) .
C23 C24 1.372(6) 7_475
C23 H23 0.9300 .
C24 C23 1.372(6) 7_475
C24 H24 0.9300 .
